data_4323594
loop_
_publ_author_name
'Adolphus A. H. van der Zeijden'
'Chris Mattheis'
'Roland Fr\"ohlich'
'Frank Zippel'

_publ_section_title
;
 Aqua Complexes of [(2-Methoxyethyl)cyclopentadienyl]zirconium Trichloride
;
_journal_name_full 'Inorganic Chemistry'
_journal_page_first 4444
_journal_page_last 4450
_journal_paper_doi 10.1021/ic970245l
_journal_volume 36
_journal_year 1997
_chemical_formula_sum 'C12 H25 Cl3 O4 S2 Zr'
_chemical_formula_weight 495.01
_chemical_name_systematic
; 
 ? 
;
_space_group_IT_number 2
_symmetry_cell_setting triclinic
_symmetry_space_group_name_Hall '-P 1'
_symmetry_space_group_name_H-M 'P -1'
_atom_sites_solution_hydrogens geom
_atom_sites_solution_primary direct
_atom_sites_solution_secondary difmap
_audit_creation_method SHELXL
_cell_angle_alpha 71.12(1)
_cell_angle_beta 86.60(1)
_cell_angle_gamma 87.45(1)
_cell_formula_units_Z 2
_cell_length_a 8.297(1)
_cell_length_b 10.097(1)
_cell_length_c 12.883(1)
_cell_measurement_reflns_used 25
_cell_measurement_temperature 223(2)
_cell_measurement_theta_max 20.46
_cell_measurement_theta_min 18.53
_cell_volume 1019.04(19)
_computing_cell_refinement 'Enraf Nonius EXPRESS'
_computing_data_collection 'Enraf Nonius EXPRESS'
_computing_data_reduction 'MolEN (Fair, 1990)'
_computing_molecular_graphics 'XP (Siemens, 1990)'
_computing_publication_material 'SHELXL-93 (Sheldrick, 1993)'
_computing_structure_refinement 'SHELXL-93 (Sheldrick, 1993)'
_computing_structure_solution 'SHELXS-86 (Sheldrick, 1990)'
_diffrn_ambient_temperature 223(2)
_diffrn_measurement_device 'Enraf Nonius MACH3'
_diffrn_measurement_method '\w/2\q scans'
_diffrn_radiation_monochromator graphite
_diffrn_radiation_source 'fine-focus sealed tube'
_diffrn_radiation_type MoK\a
_diffrn_radiation_wavelength 0.71073
_diffrn_reflns_av_R_equivalents 0.0337
_diffrn_reflns_av_sigmaI/netI 0.0921
_diffrn_reflns_limit_h_max 10
_diffrn_reflns_limit_h_min -10
_diffrn_reflns_limit_k_max 0
_diffrn_reflns_limit_k_min -12
_diffrn_reflns_limit_l_max 15
_diffrn_reflns_limit_l_min -16
_diffrn_reflns_number 4376
_diffrn_reflns_theta_max 26.28
_diffrn_reflns_theta_min 2.25
_diffrn_standards_decay_% 3.1
_diffrn_standards_interval_count 250
_diffrn_standards_interval_time 120
_diffrn_standards_number 3
_exptl_absorpt_coefficient_mu 1.148
_exptl_absorpt_correction_T_max 0.999
_exptl_absorpt_correction_T_min 0.953
_exptl_absorpt_correction_type 'empirical via \y scan data'
_exptl_crystal_colour colourless
_exptl_crystal_density_diffrn 1.613
_exptl_crystal_description block
_exptl_crystal_F_000 504
_exptl_crystal_size_max 0.30
_exptl_crystal_size_mid 0.30
_exptl_crystal_size_min 0.20
_refine_diff_density_max 1.127
_refine_diff_density_min -0.823
_refine_diff_density_rms 0.143
_refine_ls_extinction_method none
_refine_ls_goodness_of_fit_all 1.066
_refine_ls_goodness_of_fit_obs 1.186
_refine_ls_hydrogen_treatment 'at H2O from Diff.-Four., other calculated, all refined as riding atoms'
_refine_ls_matrix_type full
_refine_ls_number_parameters 210
_refine_ls_number_reflns 4129
_refine_ls_number_restraints 0
_refine_ls_restrained_S_all 1.066
_refine_ls_restrained_S_obs 1.186
_refine_ls_R_factor_all 0.0992
_refine_ls_R_factor_obs 0.0491
_refine_ls_shift/esd_max 0.000
_refine_ls_shift/esd_mean 0.000
_refine_ls_structure_factor_coef Fsqd
_refine_ls_weighting_details 'w=1/[\s^2^(Fo^2^)+(0.0948P)^2^+0.0735P] where P=(Fo^2^+2Fc^2^)/3'
_refine_ls_weighting_scheme calc
_refine_ls_wR_factor_all 0.1584
_refine_ls_wR_factor_obs 0.1453
_reflns_number_observed 2865
_reflns_number_total 4129
_reflns_observed_criterion >2sigma(I)
_cod_data_source_file ic970245l_2.cif
_cod_data_source_block fro_519
_cod_depositor_comments
;
The following automatic conversions were performed:

'_refine_ls_weighting_scheme' value 'calc
w=1/[\s^2^(Fo^2^)+(0.0948P)^2^+0.0735P] where P=(Fo^2^+2Fc^2^)/3' was
changed to 'calc'. New tag '_refine_ls_weighting_details' was
created. The value of the new tag was set to
'w=1/[\s^2^(Fo^2^)+(0.0948P)^2^+0.0735P] where P=(Fo^2^+2Fc^2^)/3'.

Automatic conversion script
Id: cif_fix_values 3143 2015-03-26 13:38:13Z robertas 
;
_cod_original_cell_volume 1019.0(2)
_cod_database_code 4323594

loop_
_symmetry_equiv_pos_as_xyz
'x, y, z'
'-x, -y, -z'

loop_
_atom_site_aniso_label
_atom_site_aniso_U_11
_atom_site_aniso_U_22
_atom_site_aniso_U_33
_atom_site_aniso_U_23
_atom_site_aniso_U_13
_atom_site_aniso_U_12
Zr1 0.0223(3) 0.0184(3) 0.0176(3) -0.0032(2) 0.0012(2) 0.0010(2)
Cl1 0.0521(10) 0.0373(10) 0.0320(9) -0.0118(7) -0.0183(7) 0.0047(8)
Cl2 0.0330(8) 0.0376(9) 0.0376(9) -0.0129(7) 0.0153(7) -0.0066(7)
O1 0.037(2) 0.021(2) 0.025(2) -0.009(2) -0.008(2) 0.003(2)
Cl3 0.0474(10) 0.0265(8) 0.0321(8) -0.0071(7) -0.0116(7) -0.0015(7)
C1 0.060(5) 0.015(3) 0.025(3) 0.000(2) -0.005(3) 0.006(3)
C2 0.052(4) 0.017(3) 0.039(4) -0.007(3) 0.011(3) -0.003(3)
C3 0.032(3) 0.023(3) 0.042(4) -0.007(3) -0.005(3) 0.002(3)
C4 0.036(3) 0.022(3) 0.024(3) -0.011(2) -0.002(3) -0.004(3)
C5 0.031(3) 0.031(3) 0.036(3) -0.018(3) -0.008(3) 0.010(3)
C6 0.036(4) 0.039(4) 0.076(6) -0.032(4) -0.010(4) 0.011(3)
C7 0.044(4) 0.037(4) 0.056(5) -0.007(4) 0.003(4) 0.019(3)
O4 0.064(4) 0.050(4) 0.071(4) -0.036(3) 0.020(3) -0.010(3)
C8 0.097(8) 0.066(6) 0.053(5) -0.028(5) 0.025(5) -0.020(6)
O2 0.031(2) 0.019(2) 0.024(2) -0.007(2) 0.004(2) -0.002(2)
S2 0.0329(8) 0.0253(8) 0.0238(7) -0.0097(6) 0.0028(6) 0.0032(6)
C9 0.051(5) 0.057(5) 0.043(4) -0.020(4) -0.006(3) 0.025(4)
C10 0.045(4) 0.059(5) 0.056(5) -0.037(4) 0.010(4) -0.026(4)
O3 0.024(2) 0.028(2) 0.034(2) -0.013(2) 0.005(2) -0.002(2)
S3 0.0242(8) 0.0346(9) 0.0293(8) -0.0123(7) 0.0025(6) -0.0049(6)
C11 0.046(4) 0.039(4) 0.045(4) -0.005(3) -0.004(3) -0.014(3)
C12 0.021(3) 0.065(5) 0.064(5) -0.024(4) -0.002(3) -0.003(3)

loop_
_atom_site_label
_atom_site_type_symbol
_atom_site_fract_x
_atom_site_fract_y
_atom_site_fract_z
_atom_site_U_iso_or_equiv
_atom_site_thermal_displace_type
_atom_site_occupancy
_atom_site_calc_flag
_atom_site_refinement_flags
_atom_site_disorder_group
Zr1 Zr 0.22404(7) 0.28142(6) 0.29389(4) 0.0202(2) Uani 1 d . .
Cl1 Cl 0.3834(2) 0.2716(2) 0.45414(14) 0.0398(4) Uani 1 d . .
Cl2 Cl -0.0386(2) 0.2729(2) 0.40282(14) 0.0364(4) Uani 1 d . .
O1 O 0.1027(5) 0.3904(5) 0.1435(4) 0.0272(10) Uani 1 d . .
H1A H 0.0997(86) 0.4660(81) 0.1428(60) 0.033 Uiso 1 d . .
H1B H 0.0813(82) 0.3502(76) 0.0965(61) 0.033 Uiso 1 d . .
Cl3 Cl 0.0377(2) 0.7003(2) 0.02942(13) 0.0355(4) Uani 1 d . .
C1 C 0.2991(9) 0.0244(6) 0.3705(5) 0.035(2) Uani 1 d . .
H1 H 0.3355(9) -0.0094(6) 0.4423(5) 0.042 Uiso 1 calc R .
C2 C 0.1397(9) 0.0290(7) 0.3441(6) 0.037(2) Uani 1 d . .
H2 H 0.0511(9) -0.0019(7) 0.3938(6) 0.045 Uiso 1 calc R .
C3 C 0.1340(8) 0.0889(7) 0.2286(6) 0.0334(15) Uani 1 d . .
H3 H 0.0412(8) 0.1060(7) 0.1873(6) 0.040 Uiso 1 calc R .
C4 C 0.2948(7) 0.1179(6) 0.1874(5) 0.0262(13) Uani 1 d . .
H4 H 0.3270(7) 0.1582(6) 0.1130(5) 0.031 Uiso 1 calc R .
C5 C 0.3998(8) 0.0770(7) 0.2755(5) 0.0311(14) Uani 1 d . .
C6 C 0.5800(9) 0.0781(8) 0.2667(8) 0.048(2) Uani 1 d . .
H6A H 0.6199(9) 0.0924(8) 0.3323(8) 0.057 Uiso 1 calc R .
H6B H 0.6148(9) 0.1566(8) 0.2028(8) 0.057 Uiso 1 calc R .
C7 C 0.6542(9) -0.0583(8) 0.2552(7) 0.048(2) Uani 1 d . .
H7A H 0.7719(9) -0.0554(8) 0.2570(7) 0.058 Uiso 1 calc R .
H7B H 0.6172(9) -0.1365(8) 0.3188(7) 0.058 Uiso 1 calc R .
O4 O 0.6170(7) -0.0843(6) 0.1606(5) 0.059(2) Uani 1 d . .
C8 C 0.7180(13) -0.0123(11) 0.0697(8) 0.071(3) Uani 1 d . .
H8A H 0.6777(50) -0.0213(63) 0.0032(10) 0.106 Uiso 1 calc R .
H8B H 0.8268(23) -0.0519(49) 0.0796(28) 0.106 Uiso 1 calc R .
H8C H 0.7188(68) 0.0860(17) 0.0637(35) 0.106 Uiso 1 calc R .
O2 O 0.1977(5) 0.5010(4) 0.2865(3) 0.0250(9) Uani 1 d . .
S2 S 0.1472(2) 0.5599(2) 0.38051(12) 0.0272(3) Uani 1 d . .
C9 C -0.0174(10) 0.6759(9) 0.3280(6) 0.050(2) Uani 1 d . .
H9A H -0.0446(45) 0.7316(42) 0.3757(26) 0.075 Uiso 1 calc R .
H9B H -0.1100(22) 0.6223(9) 0.3247(43) 0.075 Uiso 1 calc R .
H9C H 0.0125(25) 0.7373(39) 0.2549(19) 0.075 Uiso 1 calc R .
C10 C 0.2974(9) 0.6826(9) 0.3710(7) 0.049(2) Uani 1 d . .
H10A H 0.2686(35) 0.7339(42) 0.4217(34) 0.073 Uiso 1 calc R .
H10B H 0.3055(48) 0.7474(37) 0.2967(14) 0.073 Uiso 1 calc R .
H10C H 0.4004(16) 0.6337(10) 0.3895(45) 0.073 Uiso 1 calc R .
O3 O 0.4332(5) 0.3778(4) 0.1950(3) 0.0281(9) Uani 1 d . .
S3 S 0.5254(2) 0.5021(2) 0.20523(13) 0.0289(4) Uani 1 d . .
C11 C 0.4739(9) 0.6468(8) 0.0891(6) 0.045(2) Uani 1 d . .
H11A H 0.5305(52) 0.7286(16) 0.0895(25) 0.067 Uiso 1 calc R .
H11B H 0.3583(13) 0.6655(37) 0.0921(24) 0.067 Uiso 1 calc R .
H11C H 0.5047(59) 0.6251(23) 0.0225(6) 0.067 Uiso 1 calc R .
C12 C 0.7250(8) 0.4685(9) 0.1660(7) 0.049(2) Uani 1 d . .
H12A H 0.7633(24) 0.3796(29) 0.2154(29) 0.074 Uiso 1 calc R .
H12B H 0.7930(15) 0.5426(31) 0.1691(44) 0.074 Uiso 1 calc R .
H12C H 0.7290(13) 0.4647(59) 0.0916(18) 0.074 Uiso 1 calc R .

loop_
_atom_type_symbol
_atom_type_description
_atom_type_scat_dispersion_real
_atom_type_scat_dispersion_imag
_atom_type_scat_source
C C 0.0033 0.0016 'International Tables Vol C Tables 4.2.6.8 and 6.1.1.4'
H H 0.0000 0.0000 'International Tables Vol C Tables 4.2.6.8 and 6.1.1.4'
O O 0.0106 0.0060 'International Tables Vol C Tables 4.2.6.8 and 6.1.1.4'
S S 0.1246 0.1234 'International Tables Vol C Tables 4.2.6.8 and 6.1.1.4'
Cl Cl 0.1484 0.1585 'International Tables Vol C Tables 4.2.6.8 and 6.1.1.4'
Zr Zr -2.9673 0.5597 'International Tables Vol C Tables 4.2.6.8 and 6.1.1.4'

loop_
_geom_angle_atom_site_label_1
_geom_angle_atom_site_label_2
_geom_angle_atom_site_label_3
_geom_angle
_geom_angle_site_symmetry_1
_geom_angle_site_symmetry_3
_geom_angle_publ_flag
O3 Zr1 O1 82.1(2) . . ?
O3 Zr1 O2 76.2(2) . . ?
O1 Zr1 O2 73.6(2) . . ?
O3 Zr1 Cl1 85.50(12) . . ?
O1 Zr1 Cl1 153.54(14) . . ?
O2 Zr1 Cl1 80.76(12) . . ?
O3 Zr1 C4 78.0(2) . . ?
O1 Zr1 C4 80.3(2) . . ?
O2 Zr1 C4 145.4(2) . . ?
Cl1 Zr1 C4 119.75(15) . . ?
O3 Zr1 Cl2 156.34(12) . . ?
O1 Zr1 Cl2 90.03(13) . . ?
O2 Zr1 Cl2 80.14(11) . . ?
Cl1 Zr1 Cl2 92.11(6) . . ?
C4 Zr1 Cl2 122.73(15) . . ?
O3 Zr1 C3 109.3(2) . . ?
O1 Zr1 C3 75.7(2) . . ?
O2 Zr1 C3 147.7(2) . . ?
Cl1 Zr1 C3 130.6(2) . . ?
C4 Zr1 C3 32.8(2) . . ?
Cl2 Zr1 C3 90.1(2) . . ?
O3 Zr1 C1 105.3(2) . . ?
O1 Zr1 C1 128.3(2) . . ?
O2 Zr1 C1 158.1(2) . . ?
Cl1 Zr1 C1 77.6(2) . . ?
C4 Zr1 C1 53.0(2) . . ?
Cl2 Zr1 C1 97.1(2) . . ?
C3 Zr1 C1 53.2(2) . . ?
O3 Zr1 C2 128.0(2) . . ?
O1 Zr1 C2 104.7(2) . . ?
O2 Zr1 C2 155.7(2) . . ?
Cl1 Zr1 C2 101.3(2) . . ?
C4 Zr1 C2 53.6(2) . . ?
Cl2 Zr1 C2 75.6(2) . . ?
C3 Zr1 C2 32.6(2) . . ?
C1 Zr1 C2 31.6(2) . . ?
O3 Zr1 C5 75.6(2) . . ?
O1 Zr1 C5 111.9(2) . . ?
O2 Zr1 C5 150.1(2) . . ?
Cl1 Zr1 C5 87.23(15) . . ?
C4 Zr1 C5 32.6(2) . . ?
Cl2 Zr1 C5 127.9(2) . . ?
C3 Zr1 C5 54.4(2) . . ?
C1 Zr1 C5 32.2(2) . . ?
C2 Zr1 C5 53.7(2) . . ?
C2 C1 C5 110.9(6) . . ?
C2 C1 Zr1 74.8(4) . . ?
C5 C1 Zr1 74.5(4) . . ?
C1 C2 C3 107.5(6) . . ?
C1 C2 Zr1 73.6(4) . . ?
C3 C2 Zr1 72.7(4) . . ?
C4 C3 C2 106.8(6) . . ?
C4 C3 Zr1 73.1(4) . . ?
C2 C3 Zr1 74.7(4) . . ?
C3 C4 C5 109.5(6) . . ?
C3 C4 Zr1 74.2(4) . . ?
C5 C4 Zr1 75.4(3) . . ?
C1 C5 C4 105.3(6) . . ?
C1 C5 C6 128.0(6) . . ?
C4 C5 C6 126.5(6) . . ?
C1 C5 Zr1 73.3(4) . . ?
C4 C5 Zr1 72.0(3) . . ?
C6 C5 Zr1 123.5(5) . . ?
C5 C6 C7 112.2(6) . . ?
O4 C7 C6 114.5(6) . . ?
C7 O4 C8 112.1(7) . . ?
S2 O2 Zr1 128.1(2) . . ?
O2 S2 C10 103.4(3) . . ?
O2 S2 C9 103.5(3) . . ?
C10 S2 C9 99.8(4) . . ?
S3 O3 Zr1 126.7(2) . . ?
O3 S3 C12 103.4(3) . . ?
O3 S3 C11 105.2(3) . . ?
C12 S3 C11 100.0(4) . . ?

loop_
_geom_bond_atom_site_label_1
_geom_bond_atom_site_label_2
_geom_bond_distance
_geom_bond_site_symmetry_2
_geom_bond_publ_flag
Zr1 O3 2.160(4) . ?
Zr1 O1 2.175(4) . ?
Zr1 O2 2.189(4) . ?
Zr1 Cl1 2.490(2) . ?
Zr1 C4 2.497(6) . ?
Zr1 Cl2 2.510(2) . ?
Zr1 C3 2.511(7) . ?
Zr1 C1 2.524(6) . ?
Zr1 C2 2.538(6) . ?
Zr1 C5 2.540(6) . ?
C1 C2 1.380(10) . ?
C1 C5 1.404(10) . ?
C2 C3 1.416(10) . ?
C3 C4 1.413(9) . ?
C4 C5 1.414(8) . ?
C5 C6 1.493(9) . ?
C6 C7 1.531(10) . ?
C7 O4 1.381(10) . ?
O4 C8 1.411(10) . ?
O2 S2 1.543(4) . ?
S2 C10 1.767(7) . ?
S2 C9 1.775(7) . ?
O3 S3 1.543(4) . ?
S3 C12 1.753(7) . ?
S3 C11 1.777(7) . ?

loop_
_geom_torsion_atom_site_label_1
_geom_torsion_atom_site_label_2
_geom_torsion_atom_site_label_3
_geom_torsion_atom_site_label_4
_geom_torsion
_geom_torsion_site_symmetry_1
_geom_torsion_site_symmetry_2
_geom_torsion_site_symmetry_3
_geom_torsion_site_symmetry_4
_geom_torsion_publ_flag
O3 Zr1 C1 C2 -140.5(4) . . . . ?
O1 Zr1 C1 C2 -48.5(5) . . . . ?
O2 Zr1 C1 C2 128.4(5) . . . . ?
Cl1 Zr1 C1 C2 137.8(4) . . . . ?
C4 Zr1 C1 C2 -78.9(4) . . . . ?
Cl2 Zr1 C1 C2 47.2(4) . . . . ?
C3 Zr1 C1 C2 -37.6(4) . . . . ?
C2 Zr1 C1 C2 0.0 . . . . ?
C5 Zr1 C1 C2 -117.3(6) . . . . ?
O3 Zr1 C1 C5 -23.1(4) . . . . ?
O1 Zr1 C1 C5 68.9(5) . . . . ?
O2 Zr1 C1 C5 -114.3(5) . . . . ?
Cl1 Zr1 C1 C5 -104.9(4) . . . . ?
C4 Zr1 C1 C5 38.5(4) . . . . ?
Cl2 Zr1 C1 C5 164.5(4) . . . . ?
C3 Zr1 C1 C5 79.8(4) . . . . ?
C2 Zr1 C1 C5 117.3(6) . . . . ?
C5 Zr1 C1 C5 0.0 . . . . ?
C5 C1 C2 C3 -1.2(8) . . . . ?
Zr1 C1 C2 C3 65.3(5) . . . . ?
C5 C1 C2 Zr1 -66.4(5) . . . . ?
Zr1 C1 C2 Zr1 0.0 . . . . ?
O3 Zr1 C2 C1 51.2(5) . . . . ?
O1 Zr1 C2 C1 142.6(4) . . . . ?
O2 Zr1 C2 C1 -134.6(5) . . . . ?
Cl1 Zr1 C2 C1 -42.0(4) . . . . ?
C4 Zr1 C2 C1 76.8(4) . . . . ?
Cl2 Zr1 C2 C1 -131.3(4) . . . . ?
C3 Zr1 C2 C1 114.9(6) . . . . ?
C1 Zr1 C2 C1 0.0 . . . . ?
C5 Zr1 C2 C1 36.0(4) . . . . ?
O3 Zr1 C2 C3 -63.7(5) . . . . ?
O1 Zr1 C2 C3 27.7(4) . . . . ?
O2 Zr1 C2 C3 110.5(5) . . . . ?
Cl1 Zr1 C2 C3 -156.9(4) . . . . ?
C4 Zr1 C2 C3 -38.1(4) . . . . ?
Cl2 Zr1 C2 C3 113.8(4) . . . . ?
C3 Zr1 C2 C3 0.0 . . . . ?
C1 Zr1 C2 C3 -114.9(6) . . . . ?
C5 Zr1 C2 C3 -78.9(4) . . . . ?
C1 C2 C3 C4 0.7(7) . . . . ?
Zr1 C2 C3 C4 66.6(4) . . . . ?
C1 C2 C3 Zr1 -65.9(5) . . . . ?
Zr1 C2 C3 Zr1 0.0 . . . . ?
O3 Zr1 C3 C4 18.2(4) . . . . ?
O1 Zr1 C3 C4 94.3(4) . . . . ?
O2 Zr1 C3 C4 112.9(4) . . . . ?
Cl1 Zr1 C3 C4 -82.8(4) . . . . ?
C4 Zr1 C3 C4 0.0 . . . . ?
Cl2 Zr1 C3 C4 -175.7(4) . . . . ?
C1 Zr1 C3 C4 -76.9(4) . . . . ?
C2 Zr1 C3 C4 -113.3(6) . . . . ?
C5 Zr1 C3 C4 -36.7(4) . . . . ?
O3 Zr1 C3 C2 131.5(4) . . . . ?
O1 Zr1 C3 C2 -152.4(4) . . . . ?
O2 Zr1 C3 C2 -133.8(4) . . . . ?
Cl1 Zr1 C3 C2 30.5(5) . . . . ?
C4 Zr1 C3 C2 113.3(6) . . . . ?
Cl2 Zr1 C3 C2 -62.4(4) . . . . ?
C1 Zr1 C3 C2 36.4(4) . . . . ?
C2 Zr1 C3 C2 0.0 . . . . ?
C5 Zr1 C3 C2 76.6(4) . . . . ?
C2 C3 C4 C5 0.0(7) . . . . ?
Zr1 C3 C4 C5 67.7(4) . . . . ?
C2 C3 C4 Zr1 -67.7(5) . . . . ?
Zr1 C3 C4 Zr1 0.0 . . . . ?
O3 Zr1 C4 C3 -162.5(4) . . . . ?
O1 Zr1 C4 C3 -78.6(4) . . . . ?
O2 Zr1 C4 C3 -119.9(4) . . . . ?
Cl1 Zr1 C4 C3 119.8(3) . . . . ?
Cl2 Zr1 C4 C3 5.1(4) . . . . ?
C3 Zr1 C4 C3 0.0 . . . . ?
C1 Zr1 C4 C3 77.6(4) . . . . ?
C2 Zr1 C4 C3 37.9(4) . . . . ?
C5 Zr1 C4 C3 115.6(6) . . . . ?
O3 Zr1 C4 C5 81.9(4) . . . . ?
O1 Zr1 C4 C5 165.8(4) . . . . ?
O2 Zr1 C4 C5 124.5(4) . . . . ?
Cl1 Zr1 C4 C5 4.2(4) . . . . ?
Cl2 Zr1 C4 C5 -110.5(4) . . . . ?
C3 Zr1 C4 C5 -115.6(6) . . . . ?
C1 Zr1 C4 C5 -38.0(4) . . . . ?
C2 Zr1 C4 C5 -77.7(4) . . . . ?
C5 Zr1 C4 C5 0.0 . . . . ?
C2 C1 C5 C4 1.1(7) . . . . ?
Zr1 C1 C5 C4 -65.4(4) . . . . ?
C2 C1 C5 C6 -173.7(6) . . . . ?
Zr1 C1 C5 C6 119.8(7) . . . . ?
C2 C1 C5 Zr1 66.6(5) . . . . ?
Zr1 C1 C5 Zr1 0.0 . . . . ?
C3 C4 C5 C1 -0.7(7) . . . . ?
Zr1 C4 C5 C1 66.3(4) . . . . ?
C3 C4 C5 C6 174.2(6) . . . . ?
Zr1 C4 C5 C6 -118.8(7) . . . . ?
C3 C4 C5 Zr1 -67.0(5) . . . . ?
Zr1 C4 C5 Zr1 0.0 . . . . ?
O3 Zr1 C5 C1 157.0(4) . . . . ?
O1 Zr1 C5 C1 -127.9(4) . . . . ?
O2 Zr1 C5 C1 136.9(4) . . . . ?
Cl1 Zr1 C5 C1 70.9(4) . . . . ?
C4 Zr1 C5 C1 -112.7(6) . . . . ?
Cl2 Zr1 C5 C1 -19.6(5) . . . . ?
C3 Zr1 C5 C1 -75.9(4) . . . . ?
C1 Zr1 C5 C1 0.0 . . . . ?
C2 Zr1 C5 C1 -35.3(4) . . . . ?
O3 Zr1 C5 C4 -90.3(4) . . . . ?
O1 Zr1 C5 C4 -15.1(4) . . . . ?
O2 Zr1 C5 C4 -110.3(4) . . . . ?
Cl1 Zr1 C5 C4 -176.3(4) . . . . ?
C4 Zr1 C5 C4 0.0 . . . . ?
Cl2 Zr1 C5 C4 93.1(4) . . . . ?
C3 Zr1 C5 C4 36.9(4) . . . . ?
C1 Zr1 C5 C4 112.7(6) . . . . ?
C2 Zr1 C5 C4 77.4(4) . . . . ?
O3 Zr1 C5 C6 32.1(6) . . . . ?
O1 Zr1 C5 C6 107.2(6) . . . . ?
O2 Zr1 C5 C6 12.0(8) . . . . ?
Cl1 Zr1 C5 C6 -54.0(6) . . . . ?
C4 Zr1 C5 C6 122.4(8) . . . . ?
Cl2 Zr1 C5 C6 -144.5(5) . . . . ?
C3 Zr1 C5 C6 159.2(7) . . . . ?
C1 Zr1 C5 C6 -124.9(8) . . . . ?
C2 Zr1 C5 C6 -160.2(7) . . . . ?
C1 C5 C6 C7 86.1(9) . . . . ?
C4 C5 C6 C7 -87.6(9) . . . . ?
Zr1 C5 C6 C7 -179.3(5) . . . . ?
C5 C6 C7 O4 63.8(9) . . . . ?
C6 C7 O4 C8 82.3(9) . . . . ?
O3 Zr1 O2 S2 -136.9(3) . . . . ?
O1 Zr1 O2 S2 137.5(3) . . . . ?
Cl1 Zr1 O2 S2 -49.3(3) . . . . ?
C4 Zr1 O2 S2 -179.8(3) . . . . ?
Cl2 Zr1 O2 S2 44.5(3) . . . . ?
C3 Zr1 O2 S2 118.7(4) . . . . ?
C1 Zr1 O2 S2 -40.0(7) . . . . ?
C2 Zr1 O2 S2 47.8(6) . . . . ?
C5 Zr1 O2 S2 -116.9(4) . . . . ?
Zr1 O2 S2 C10 130.2(4) . . . . ?
Zr1 O2 S2 C9 -126.1(4) . . . . ?
O1 Zr1 O3 S3 106.9(3) . . . . ?
O2 Zr1 O3 S3 31.9(3) . . . . ?
Cl1 Zr1 O3 S3 -49.7(3) . . . . ?
C4 Zr1 O3 S3 -171.4(3) . . . . ?
Cl2 Zr1 O3 S3 35.3(5) . . . . ?
C3 Zr1 O3 S3 178.7(3) . . . . ?
C1 Zr1 O3 S3 -125.5(3) . . . . ?
C2 Zr1 O3 S3 -150.6(3) . . . . ?
C5 Zr1 O3 S3 -138.0(3) . . . . ?
Zr1 O3 S3 C12 148.2(4) . . . . ?
Zr1 O3 S3 C11 -107.3(4) . . . . ?
